data_1573035
loop_
_publ_author_name
'Z\'avodn\'a, Aneta'
'Janovsk\'y, Petr'
'Kola\<r\'ik, V\'aclav'
'Ward, Jas S.'
'Pruckov\'a, Zde\<nka'
'Rouchal, Michal'
'Rissanen, Kari'
'V\'icha, Robert'

_publ_section_title
;
 Allosteric release of cucurbit[6]uril from a rotaxane using a molecular
 signal
;
_journal_name_full 'Chemical Science'
_journal_paper_doi 10.1039/D4SC03970J
_journal_year 2024
_chemical_formula_moiety 'C36 H36 N24 O12, C21 H42 N2, 2(F6 P), C7 H8, 3(C2 H3 N), 7(C7 H8)'
_chemical_formula_sum 'C119 H167 F12 N29 O12 P2'
_chemical_formula_weight 2485.71
_space_group_crystal_system monoclinic
_space_group_IT_number 14
_space_group_name_Hall '-P 2yn'
_space_group_name_H-M_alt 'P 1 21/n 1'
_atom_sites_solution_hydrogens geom
_atom_sites_solution_primary dual
_audit_creation_date 2023-12-04
_audit_creation_method
;
Olex2 1.2
(compiled 2018.05.29 svn.r3508 for OlexSys, GUI svn.r5506)
;
_audit_update_record
;
2024-08-14 deposited with the CCDC.	2024-11-01 downloaded from the CCDC.
;
_cell_angle_alpha 90
_cell_angle_beta 91.6470(10)
_cell_angle_gamma 90
_cell_formula_units_Z 4
_cell_length_a 16.05160(10)
_cell_length_b 25.7006(2)
_cell_length_c 27.3571(2)
_cell_measurement_reflns_used 72719
_cell_measurement_temperature 120.0(1)
_cell_measurement_theta_max 76.2770
_cell_measurement_theta_min 2.4310
_cell_volume 11281.12(14)
_computing_cell_refinement 'CrysAlisPro 1.171.42.89a (Rigaku OD, 2023)'
_computing_data_collection 'CrysAlisPro 1.171.42.89a (Rigaku OD, 2023)'
_computing_data_reduction 'CrysAlisPro 1.171.42.89a (Rigaku OD, 2023)'
_computing_molecular_graphics 'Olex2 (Dolomanov et al., 2009)'
_computing_publication_material 'Olex2 (Dolomanov et al., 2009)'
_computing_structure_refinement 'ShelXL (Sheldrick, 2015)'
_computing_structure_solution 'ShelXT (Sheldrick, 2015)'
_diffrn_ambient_temperature 120.0(1)
_diffrn_detector 'Hybrid Pixel Array Detector'
_diffrn_detector_area_resol_mean 10.0000
_diffrn_detector_type 'HyPix-Arc 100'
_diffrn_measured_fraction_theta_full 1.000
_diffrn_measured_fraction_theta_max 0.999
_diffrn_measurement_details
;
List of Runs (angles in degrees, time in seconds):

  # Type    Start    End  Width  t~exp~   \w     \q     \k     \f   Frames
#--------------------------------------------------------------------------
  1  \w    -20.00   6.00   0.50    0.50    --  -51.89  48.00  27.00   52
  2  \w   -111.00 -80.00   0.50    0.50    --  -51.89 -48.00-121.00   62
  3  \w    -23.00  67.00   0.50    0.50    --   51.89 -48.00-121.00  180
  4  \w     39.00 127.00   0.50    0.50    --   51.89  48.00  27.00  176
  5  \w   -150.00-116.00   0.50    3.00    --  -87.58 -48.00-121.00   68
  6  \w    -40.00 -15.00   0.50    3.00    --  -87.58  48.00  27.00   50
  7  \w     87.00 176.00   0.50    3.00    --  102.12  48.00  27.00  178
  8  \w     26.00  51.00   0.50    3.00    --  102.12 -48.00-121.00   50
  9  \w     -3.00  25.00   0.50    0.50    --  -51.89  19.00  90.00   56
 10  \w     -4.00  24.00   0.50    0.50    --  -51.89  19.00 120.00   56
 11  \w     22.00 102.00   0.50    0.50    --   51.89-125.00 -90.00  160
 12  \w   -100.00 -19.00   0.50    3.00    --  -87.58 125.00  30.00  162
 13  \w   -100.00 -46.00   0.50    3.00    --  -87.58  77.00  30.00  108
 14  \w    -49.00 -14.00   0.50    3.00    --  -87.58  57.00 -30.00   70
 15  \w    -53.00 -16.00   0.50    3.00    --  -87.58  57.00-150.00   74
 16  \w    -53.00 -14.00   0.50    3.00    --  -87.58  57.00  60.00   78
 17  \w   -155.00 -90.00   0.50    3.00    --  -87.58 -99.00   0.00  130
 18  \w   -121.00 -95.00   0.50    3.00    --  -87.58-125.00  30.00   52
 19  \w   -158.00-130.00   0.50    3.00    --  -87.58-125.00  30.00   56
 20  \w     36.00  79.00   0.50    3.00    --  102.12 -99.00 -60.00   86
 21  \w     40.00 106.00   0.50    3.00    --  102.12 -99.00-120.00  132
 22  \w     32.00  80.00   0.50    3.00    --  102.12-125.00-180.00   96
 23  \w    138.00 168.00   0.50    3.00    --  102.12  77.00-120.00   60
 24  \w     88.00 129.00   0.50    3.00    --  102.12  38.00  90.00   82
 25  \w     41.00 106.00   0.50    3.00    --  102.12 -99.00-180.00  130
 26  \w     36.00  74.00   0.50    3.00    --  102.12 -77.00  30.00   76
 27  \w     40.00  75.00   0.50    3.00    --  102.12 -57.00-150.00   70
 28  \w     43.00  69.00   0.50    3.00    --  102.12-125.00-150.00   52
 29  \w     76.00 106.00   0.50    3.00    --  102.12 -99.00 150.00   60
 30  \w    144.00 170.00   0.50    3.00    --  102.12  57.00   0.00   52
 31  \w     80.00 136.00   0.50    3.00    --  102.12 125.00  60.00  112
 32  \w     41.00 106.00   0.50    3.00    --  102.12 -99.00 -30.00  130
 33  \w    147.00 175.00   0.50    3.00    --  102.12  38.00  90.00   56
 34  \w     54.00 106.00   0.50    3.00    --  102.12 -99.00  90.00  104
 35  \w    109.00 175.00   0.50    3.00    --  102.12  38.00  60.00  132
 36  \w     78.00 103.00   0.50    3.00    --  102.12  77.00 120.00   50
 37  \w    123.00 149.00   0.50    3.00    --  102.12  77.00 120.00   52
 38  \w     35.00  60.00   0.50    3.00    --  102.12 -57.00-120.00   50
 39  \w     73.00 106.00   0.50    3.00    --  102.12 -99.00 120.00   66
 40  \w     70.00 105.00   0.50    3.00    --  102.12 -99.00 -90.00   70
 41  \w     81.00 106.00   0.50    3.00    --  102.12 -99.00-150.00   50
 42  \w     38.00  76.00   0.50    3.00    --  102.12 -99.00-150.00   76
 43  \w     62.00 106.00   0.50    3.00    --  102.12 -99.00  30.00   88
 44  \w    111.00 176.00   0.50    3.00    --  102.12  38.00 -30.00  130
 45  \w     51.00 106.00   0.50    3.00    --  102.12 -99.00   0.00  110
 46  \w     79.00 105.00   0.50    3.00    --  102.12 -99.00  60.00   52
 47  \w     35.00  71.00   0.50    3.00    --  102.12-125.00-120.00   72
 48  \w     91.00 117.00   0.50    3.00    --  102.12  38.00   0.00   52
 49  \w    129.00 155.00   0.50    3.00    --  102.12  38.00   0.00   52
 50  \w     44.00  75.00   0.50    3.00    --  102.12 -57.00  60.00   62
;
_diffrn_measurement_device 'four-circle diffractometer'
_diffrn_measurement_device_type 'XtaLAB Synergy R, HyPix-Arc 100'
_diffrn_measurement_method '\w scans'
_diffrn_orient_matrix_type 'CrysAlisPro convention (1999,Acta A55,543-557)'
_diffrn_orient_matrix_UB_11 0.0828070000
_diffrn_orient_matrix_UB_12 0.0169041000
_diffrn_orient_matrix_UB_13 -0.0222988000
_diffrn_orient_matrix_UB_21 -0.0072526000
_diffrn_orient_matrix_UB_22 0.0535294000
_diffrn_orient_matrix_UB_23 0.0248491000
_diffrn_orient_matrix_UB_31 0.0480700000
_diffrn_orient_matrix_UB_32 -0.0210435000
_diffrn_orient_matrix_UB_33 0.0453639000
_diffrn_radiation_monochromator mirror
_diffrn_radiation_probe x-ray
_diffrn_radiation_type CuK\a
_diffrn_radiation_wavelength 1.54184
_diffrn_reflns_av_R_equivalents 0.0301
_diffrn_reflns_av_unetI/netI 0.0184
_diffrn_reflns_Laue_measured_fraction_full 1.000
_diffrn_reflns_Laue_measured_fraction_max 0.999
_diffrn_reflns_limit_h_max 19
_diffrn_reflns_limit_h_min -20
_diffrn_reflns_limit_k_max 30
_diffrn_reflns_limit_k_min -32
_diffrn_reflns_limit_l_max 34
_diffrn_reflns_limit_l_min -33
_diffrn_reflns_number 187105
_diffrn_reflns_point_group_measured_fraction_full 1.000
_diffrn_reflns_point_group_measured_fraction_max 0.999
_diffrn_reflns_theta_full 67.684
_diffrn_reflns_theta_max 74.504
_diffrn_reflns_theta_min 2.359
_diffrn_source 'Rotating-anode X-ray tube'
_diffrn_source_type 'PhotonJet R (Cu) X-ray Source'
_exptl_absorpt_coefficient_mu 1.177
_exptl_absorpt_correction_T_max 0.953
_exptl_absorpt_correction_T_min 0.844
_exptl_absorpt_correction_type analytical
_exptl_absorpt_process_details
;
CrysAlisPro 1.171.42.89a (Rigaku Oxford Diffraction, 2023)
Analytical numeric absorption correction using a multifaceted crystal
model based on expressions derived by R.C. Clark & J.S. Reid.
(Clark, R. C. & Reid, J. S. (1995). Acta Cryst. A51, 887-897)
Empirical absorption correction using spherical harmonics,
implemented in SCALE3 ABSPACK scaling algorithm.
;
_exptl_crystal_colour colourless
_exptl_crystal_colour_primary colourless
_exptl_crystal_density_diffrn 1.463
_exptl_crystal_description plate
_exptl_crystal_F_000 5272
_exptl_crystal_recrystallization_method 'Re-crystallisation from solvent: acetonitrile/toluene'
_exptl_crystal_size_max 0.239
_exptl_crystal_size_mid 0.121
_exptl_crystal_size_min 0.065
_refine_diff_density_max 0.874
_refine_diff_density_min -0.512
_refine_diff_density_rms 0.068
_refine_ls_extinction_method none
_refine_ls_goodness_of_fit_ref 1.060
_refine_ls_hydrogen_treatment constr
_refine_ls_matrix_type full
_refine_ls_number_parameters 1172
_refine_ls_number_reflns 23051
_refine_ls_number_restraints 128
_refine_ls_restrained_S_all 1.068
_refine_ls_R_factor_all 0.0861
_refine_ls_R_factor_gt 0.0800
_refine_ls_shift/su_max 0.002
_refine_ls_shift/su_mean 0.000
_refine_ls_structure_factor_coef Fsqd
_refine_ls_weighting_details 'w=1/[\s^2^(Fo^2^)+(0.1245P)^2^+13.0507P] where P=(Fo^2^+2Fc^2^)/3'
_refine_ls_weighting_scheme calc
_refine_ls_wR_factor_gt 0.2415
_refine_ls_wR_factor_ref 0.2465
_reflns_Friedel_coverage 0.000
_reflns_number_gt 20122
_reflns_number_total 23051
_reflns_threshold_expression 'I > 2\s(I)'
_cod_data_source_file d4sc03970j2.cif
_cod_data_source_block 6a
_cod_database_code 1573035
_shelxl_version_number 2014/6
_shelx_space_group_comment
;
The symmetry employed for this shelxl refinement is uniquely defined
by the following loop, which should always be used as a source of
symmetry information in preference to the above space-group names.
They are only intended as comments.
;
_shelx_estimated_absorpt_t_max 0.937
_shelx_estimated_absorpt_t_min 0.795
_diffrn_oxdiff_digest_frames
;
012912599bc415933981b4d9977f54906e0428071f5
;
_reflns_odcompleteness_completeness 99.92
_reflns_odcompleteness_iscentric 1
_reflns_odcompleteness_theta 74.33
_olex2_refinement_description
;
1. Fixed Uiso
 At 1.2 times of:
  All C(H) groups, All C(H,H) groups, All C(H,H,H,H) groups, All N(H,H) groups
 At 1.5 times of:
  All C(H,H,H) groups
2. Restrained distances
 C7A-C6
 1.55 with sigma of 0.02
 C8A-C9
 1.5 with sigma of 0.015
3. Rigid body (RIGU) restrains
 P221, F222, F223, F224, F225, F226, F227
 with sigma for 1-2 distances of 0.004 and sigma for 1-3 distances of 0.004
 P211, F212, F213, F214, F215, F216, F217
 with sigma for 1-2 distances of 0.004 and sigma for 1-3 distances of 0.004
4. Others
 Sof(H6BC)=Sof(H6BD)=Sof(C7A)=Sof(H7AA)=Sof(H7AB)=Sof(C8A)=Sof(H8AA)=Sof(H8AB)=
 Sof(H9BC)=Sof(H9BD)=1-FVAR(1)
 Sof(H6AA)=Sof(H6AB)=Sof(C7)=Sof(H7A)=Sof(H7B)=Sof(C8)=Sof(H8A)=Sof(H8B)=
 Sof(H9AA)=Sof(H9AB)=FVAR(1)
 Sof(P221)=Sof(F222)=Sof(F223)=Sof(F224)=Sof(F225)=Sof(F226)=Sof(F227)=1-FVAR(2)
 Sof(P211)=Sof(F212)=Sof(F213)=Sof(F214)=Sof(F215)=Sof(F216)=Sof(F217)=FVAR(2)
5.a Free rotating group:
 P221(F222,F223,F224,F225,F226,F227)
5.b Ternary CH refined with riding coordinates:
 C2(H2), C18(H18), C20(H20), C22(H22), C54(H54), C58(H58), C66(H66), C70(H70),
 C78(H78), C82(H82), C90(H90), C94(H94), C102(H102), C106(H106), C114(H114),
 C118(H118)
5.c Secondary CH2 refined with riding coordinates:
 C4(H4A,H4B), N5(H5A,H5B), C6(H6AA,H6AB), C6(H6BC,H6BD), C7(H7A,H7B), C7A(H7AA,
 H7AB), C8(H8A,H8B), C8A(H8AA,H8AB), C9(H9AA,H9AB), C9(H9BC,H9BD), C10(H10C,
 H10D), C11(H11C,H11D), N12(H12E,H12F), C13(H13A,H13B), C15(H15A,H15B),
 C16(H16A,H16B), C17(H17A,H17B), C19(H19A,H19B), C21(H21A,H21B), C23(H23A,H23B),
  C61(H61A,H61B), C62(H62A,H62B), C73(H73A,H73B), C74(H74A,H74B), C85(H85A,
 H85B), C86(H86A,H86B), C97(H97A,H97B), C98(H98A,H98B), C109(H10A,H10B),
 C110(H11A,H11B), C121(H12A,H12B), C122(H12C,H12D)
5.d Aromatic/amide H refined with riding coordinates:
 C322(H322), C323(H323), C324(H324), C325(H325), C326(H326)
5.e Idealised Me refined as rotating group:
 C1(H1A,H1B,H1C), C3(H3A,H3B,H3C), C303(H30A,H30B,H30C), C313(H31A,H31B,H31C),
 C327(H32A,H32B,H32C)
;
_olex2_submission_special_instructions 'No special instructions were received'
_oxdiff_exptl_absorpt_empirical_details
;
Empirical correction (ABSPACK) includes:
- Absorption correction using spherical harmonics
- Frame scaling
- B-factor correction
;
_oxdiff_exptl_absorpt_empirical_full_max 1.452
_oxdiff_exptl_absorpt_empirical_full_min 0.646

loop_
_space_group_symop_operation_xyz
'x, y, z'
'-x+1/2, y+1/2, -z+1/2'
'-x, -y, -z'
'x-1/2, -y-1/2, z-1/2'

loop_
_atom_site_label
_atom_site_type_symbol
_atom_site_fract_x
_atom_site_fract_y
_atom_site_fract_z
_atom_site_U_iso_or_equiv
_atom_site_adp_type
_atom_site_occupancy
_atom_site_site_symmetry_order
_atom_site_calc_flag
_atom_site_refinement_flags_posn
_atom_site_refinement_flags_adp
_atom_site_refinement_flags_occupancy
_atom_site_disorder_assembly
_atom_site_disorder_group
C1 C 0.4381(4) 0.9037(3) 0.5685(2) 0.1068(19) Uani 1 1 d . . . . .
H1A H 0.4043 0.9040 0.5978 0.160 Uiso 1 1 calc GR . . . .
H1B H 0.4945 0.9160 0.5770 0.160 Uiso 1 1 calc GR . . . .
H1C H 0.4410 0.8682 0.5557 0.160 Uiso 1 1 calc GR . . . .
C2 C 0.3974(4) 0.9404(2) 0.5287(2) 0.0993(17) Uani 1 1 d . . . . .
H2 H 0.4325 0.9397 0.4991 0.119 Uiso 1 1 calc R . . . .
C3 C 0.3962(6) 0.9957(3) 0.5482(3) 0.152(3) Uani 1 1 d . . . . .
H3A H 0.3672 1.0183 0.5245 0.227 Uiso 1 1 calc GR . . . .
H3B H 0.4535 1.0080 0.5536 0.227 Uiso 1 1 calc GR . . . .
H3C H 0.3671 0.9964 0.5792 0.227 Uiso 1 1 calc GR . . . .
C4 C 0.3088(3) 0.92206(18) 0.51370(16) 0.0765(11) Uani 1 1 d . . . . .
H4A H 0.2747 0.9198 0.5432 0.092 Uiso 1 1 calc R . . . .
H4B H 0.2826 0.9481 0.4915 0.092 Uiso 1 1 calc R . . . .
N5 N 0.3091(2) 0.86984(14) 0.48856(12) 0.0660(8) Uani 1 1 d . . . . .
H5A H 0.3405 0.8721 0.4615 0.079 Uiso 1 1 calc R . . . .
H5B H 0.3336 0.8461 0.5090 0.079 Uiso 1 1 calc R . . . .
C6 C 0.2272(2) 0.85151(15) 0.47430(13) 0.0608(9) Uani 1 1 d D . . . .
H6AA H 0.2036 0.8747 0.4485 0.073 Uiso 0.557(10) 1 calc R . P A 1
H6AB H 0.1908 0.8537 0.5028 0.073 Uiso 0.557(10) 1 calc R . P A 1
H6BC H 0.1921 0.8814 0.4639 0.073 Uiso 0.443(10) 1 calc R . P A 2
H6BD H 0.2011 0.8350 0.5027 0.073 Uiso 0.443(10) 1 calc R . P A 2
C7 C 0.2268(4) 0.7943(3) 0.4548(2) 0.0416(15) Uani 0.557(10) 1 d . . P A 1
H7A H 0.2498 0.7709 0.4806 0.050 Uiso 0.557(10) 1 calc R . P A 1
H7B H 0.1687 0.7834 0.4472 0.050 Uiso 0.557(10) 1 calc R . P A 1
C7A C 0.2307(6) 0.8145(5) 0.4349(4) 0.065(3) Uani 0.443(10) 1 d D . P A 2
H7AA H 0.2547 0.8325 0.4065 0.078 Uiso 0.443(10) 1 calc R . P A 2
H7AB H 0.1727 0.8051 0.4254 0.078 Uiso 0.443(10) 1 calc R . P A 2
C8 C 0.2783(3) 0.7892(2) 0.4091(2) 0.0432(16) Uani 0.557(10) 1 d . . P A 1
H8A H 0.2511 0.8089 0.3820 0.052 Uiso 0.557(10) 1 calc R . P A 1
H8B H 0.3343 0.8042 0.4154 0.052 Uiso 0.557(10) 1 calc R . P A 1
C8A C 0.2768(5) 0.7667(4) 0.4426(3) 0.066(3) Uani 0.443(10) 1 d D . P A 2
H8AA H 0.2481 0.7455 0.4673 0.079 Uiso 0.443(10) 1 calc R . P A 2
H8AB H 0.3330 0.7753 0.4562 0.079 Uiso 0.443(10) 1 calc R . P A 2
C9 C 0.2868(2) 0.73255(15) 0.39422(13) 0.0567(8) Uani 1 1 d D . . . .
H9AA H 0.3299 0.7299 0.3691 0.068 Uiso 0.557(10) 1 calc R . P A 1
H9AB H 0.3065 0.7122 0.4230 0.068 Uiso 0.557(10) 1 calc R . P A 1
H9BC H 0.3106 0.7549 0.3686 0.068 Uiso 0.443(10) 1 calc R . P A 2
H9BD H 0.3273 0.7043 0.4014 0.068 Uiso 0.443(10) 1 calc R . P A 2
C10 C 0.2078(2) 0.70890(14) 0.37440(12) 0.0525(7) Uani 1 1 d . . . . .
H10C H 0.1774 0.7348 0.3539 0.063 Uiso 1 1 calc R . . . .
H10D H 0.1719 0.6994 0.4019 0.063 Uiso 1 1 calc R . . . .
C11 C 0.22467(19) 0.66108(13) 0.34420(11) 0.0477(7) Uani 1 1 d . . . . .
H11C H 0.2631 0.6704 0.3179 0.057 Uiso 1 1 calc R . . . .
H11D H 0.2526 0.6346 0.3652 0.057 Uiso 1 1 calc R . . . .
N12 N 0.14783(17) 0.63840(11) 0.32203(10) 0.0521(6) Uani 1 1 d . . . . .
H12E H 0.1209 0.6633 0.3040 0.062 Uiso 1 1 calc R . . . .
H12F H 0.1136 0.6286 0.3463 0.062 Uiso 1 1 calc R . . . .
C13 C 0.1637(2) 0.59239(14) 0.29005(13) 0.0553(8) Uani 1 1 d . . . . .
H13A H 0.1952 0.5660 0.3094 0.066 Uiso 1 1 calc R . . . .
H13B H 0.1992 0.6035 0.2630 0.066 Uiso 1 1 calc R . . . .
C14 C 0.0848(2) 0.56696(14) 0.26835(12) 0.0558(8) Uani 1 1 d . . . . .
C15 C 0.0328(3) 0.60575(15) 0.23779(14) 0.0626(9) Uani 1 1 d . . . . .
H15A H 0.0134 0.6344 0.2588 0.075 Uiso 1 1 calc R . . . .
H15B H 0.0671 0.6209 0.2119 0.075 Uiso 1 1 calc R . . . .
C16 C 0.1144(3) 0.52302(18) 0.23491(17) 0.0774(12) Uani 1 1 d . . . . .
H16A H 0.1478 0.4975 0.2543 0.093 Uiso 1 1 calc R . . . .
H16B H 0.1500 0.5375 0.2093 0.093 Uiso 1 1 calc R . . . .
C17 C 0.0305(2) 0.54297(16) 0.30799(14) 0.0643(9) Uani 1 1 d . . . . .
H17A H 0.0641 0.5180 0.3278 0.077 Uiso 1 1 calc R . . . .
H17B H 0.0109 0.5707 0.3300 0.077 Uiso 1 1 calc R . . . .
C18 C -0.0421(3) 0.57705(18) 0.21475(16) 0.0741(11) Uani 1 1 d . . . . .
H18 H -0.0761 0.6023 0.1948 0.089 Uiso 1 1 calc R . . . .
C19 C -0.0117(4) 0.5335(2) 0.18103(18) 0.0977(17) Uani 1 1 d . . . . .
H19A H -0.0600 0.5159 0.1649 0.117 Uiso 1 1 calc R . . . .
H19B H 0.0234 0.5484 0.1553 0.117 Uiso 1 1 calc R . . . .
C20 C 0.0373(4) 0.4957(2) 0.2109(2) 0.0940(16) Uani 1 1 d . . . . .
H20 H 0.0568 0.4671 0.1892 0.113 Uiso 1 1 calc R . . . .
C21 C -0.0142(4) 0.47204(19) 0.2512(2) 0.0969(16) Uani 1 1 d . . . . .
H21A H -0.0628 0.4533 0.2366 0.116 Uiso 1 1 calc R . . . .
H21B H 0.0200 0.4469 0.2704 0.116 Uiso 1 1 calc R . . . .
C22 C -0.0439(3) 0.51511(19) 0.28439(18) 0.0839(13) Uani 1 1 d . . . . .
H22 H -0.0793 0.5000 0.3103 0.101 Uiso 1 1 calc R . . . .
C23 C -0.0953(3) 0.5551(2) 0.2538(2) 0.0882(14) Uani 1 1 d . . . . .
H23A H -0.1449 0.5379 0.2387 0.106 Uiso 1 1 calc R . . . .
H23B H -0.1146 0.5834 0.2752 0.106 Uiso 1 1 calc R . . . .
N51 N 0.52021(13) 0.80920(9) 0.39593(8) 0.0361(5) Uani 1 1 d . . . . .
C52 C 0.50086(15) 0.80635(11) 0.44452(9) 0.0357(5) Uani 1 1 d . . . . .
N53 N 0.52126(14) 0.75795(9) 0.46115(7) 0.0365(5) Uani 1 1 d . . . . .
C54 C 0.55714(15) 0.72542(11) 0.42386(9) 0.0352(5) Uani 1 1 d . . . . .
H54 H 0.6151 0.7142 0.4332 0.042 Uiso 1 1 calc R . . . .
N55 N 0.50535(13) 0.68172(9) 0.40866(7) 0.0354(5) Uani 1 1 d . . . . .
C56 C 0.47748(15) 0.68567(11) 0.36091(9) 0.0345(5) Uani 1 1 d . . . . .
N57 N 0.50282(13) 0.73290(9) 0.34327(7) 0.0360(5) Uani 1 1 d . . . . .
C58 C 0.55529(15) 0.76154(11) 0.37785(9) 0.0342(5) Uani 1 1 d . . . . .
H58 H 0.6124 0.7671 0.3652 0.041 Uiso 1 1 calc R . . . .
O59 O 0.47273(12) 0.84178(8) 0.46838(7) 0.0419(4) Uani 1 1 d . . . . .
O60 O 0.43750(12) 0.65301(8) 0.33816(7) 0.0421(4) Uani 1 1 d . . . . .
C61 C 0.51322(16) 0.74367(11) 0.51186(9) 0.0367(5) Uani 1 1 d . . . . .
H61A H 0.5110 0.7758 0.5318 0.044 Uiso 1 1 calc R . . . .
H61B H 0.5634 0.7239 0.5227 0.044 Uiso 1 1 calc R . . . .
C62 C 0.49876(16) 0.63360(11) 0.43597(9) 0.0371(5) Uani 1 1 d . . . . .
H62A H 0.4885 0.6047 0.4127 0.045 Uiso 1 1 calc R . . . .
H62B H 0.5526 0.6268 0.4533 0.045 Uiso 1 1 calc R . . . .
N63 N 0.43987(13) 0.71248(9) 0.52103(7) 0.0352(5) Uani 1 1 d . . . . .
C64 C 0.37314(16) 0.73186(11) 0.54492(9) 0.0348(5) Uani 1 1 d . . . . .
N65 N 0.32285(13) 0.69102(9) 0.55699(7) 0.0353(5) Uani 1 1 d . . . . .
C66 C 0.35598(15) 0.64145(10) 0.54252(9) 0.0330(5) Uani 1 1 d . . . . .
H66 H 0.3642 0.6177 0.5712 0.040 Uiso 1 1 calc R . . . .
N67 N 0.31102(12) 0.61588(9) 0.50262(8) 0.0347(4) Uani 1 1 d . . . . .
C68 C 0.35835(15) 0.60936(10) 0.46204(8) 0.0321(5) Uani 1 1 d . . . . .
N69 N 0.43350(13) 0.63380(9) 0.47112(7) 0.0338(4) Uani 1 1 d . . . . .
C70 C 0.44068(15) 0.65600(10) 0.51958(9) 0.0332(5) Uani 1 1 d . . . . .
H70 H 0.4891 0.6412 0.5387 0.040 Uiso 1 1 calc R . . . .
O71 O 0.36077(12) 0.77780(8) 0.55439(7) 0.0426(4) Uani 1 1 d . . . . .
O72 O 0.33812(12) 0.58594(7) 0.42499(6) 0.0383(4) Uani 1 1 d . . . . .
C73 C 0.25105(15) 0.69697(12) 0.58703(9) 0.0363(5) Uani 1 1 d . . . . .
H73A H 0.2557 0.7305 0.6048 0.044 Uiso 1 1 calc R . . . .
H73B H 0.2514 0.6688 0.6117 0.044 Uiso 1 1 calc R . . . .
C74 C 0.23308(15) 0.58802(11) 0.50779(10) 0.0368(5) Uani 1 1 d . . . . .
H74A H 0.2284 0.5612 0.4818 0.044 Uiso 1 1 calc R . . . .
H74B H 0.2345 0.5698 0.5397 0.044 Uiso 1 1 calc R . . . .
N75 N 0.17200(13) 0.69575(9) 0.55990(8) 0.0368(5) Uani 1 1 d . . . . .
C76 C 0.12431(17) 0.73944(12) 0.55338(9) 0.0381(6) Uani 1 1 d . . . . .
N77 N 0.04987(14) 0.72451(10) 0.53211(8) 0.0412(5) Uani 1 1 d . . . . .
C78 C 0.04183(15) 0.66896(12) 0.52743(9) 0.0367(6) Uani 1 1 d . . . . .
H78 H -0.0049 0.6553 0.5471 0.044 Uiso 1 1 calc R . . . .
N79 N 0.03727(13) 0.64958(10) 0.47741(7) 0.0364(5) Uani 1 1 d . . . . .
C80 C 0.10491(15) 0.62084(11) 0.46541(9) 0.0348(5) Uani 1 1 d . . . . .
N81 N 0.15999(12) 0.62082(9) 0.50492(7) 0.0352(5) Uani 1 1 d . . . . .
C82 C 0.12778(15) 0.64822(11) 0.54671(9) 0.0342(5) Uani 1 1 d . . . . .
H82 H 0.1218 0.6247 0.5755 0.041 Uiso 1 1 calc R . . . .
O83 O 0.14371(13) 0.78321(8) 0.56525(7) 0.0459(5) Uani 1 1 d . . . . .
O84 O 0.11481(11) 0.59830(8) 0.42663(7) 0.0404(4) Uani 1 1 d . . . . .
C85 C -0.01862(18) 0.76074(13) 0.52404(9) 0.0446(7) Uani 1 1 d . . . . .
H85A H -0.0705 0.7446 0.5356 0.054 Uiso 1 1 calc R . . . .
H85B H -0.0078 0.7923 0.5439 0.054 Uiso 1 1 calc R . . . .
C86 C -0.03739(16) 0.65207(12) 0.44684(10) 0.0391(6) Uani 1 1 d . . . . .
H86A H -0.0864 0.6475 0.4676 0.047 Uiso 1 1 calc R . . . .
H86B H -0.0369 0.6229 0.4233 0.047 Uiso 1 1 calc R . . . .
N87 N -0.03125(15) 0.77587(10) 0.47342(8) 0.0435(5) Uani 1 1 d . . . . .
C88 C -0.00545(17) 0.82304(13) 0.45633(10) 0.0426(6) Uani 1 1 d . . . . .
N89 N -0.03245(15) 0.82693(10) 0.40796(8) 0.0428(5) Uani 1 1 d . . . . .
C90 C -0.08578(16) 0.78439(12) 0.39306(9) 0.0406(6) Uani 1 1 d . . . . .
H90 H -0.1438 0.7965 0.3850 0.049 Uiso 1 1 calc R . . . .
N91 N -0.05396(15) 0.75158(10) 0.35478(8) 0.0424(5) Uani 1 1 d . . . . .
C92 C -0.03283(16) 0.70302(12) 0.37093(9) 0.0385(6) Uani 1 1 d . . . . .
N93 N -0.04660(14) 0.70041(10) 0.41998(8) 0.0400(5) Uani 1 1 d . . . . .
C94 C -0.08293(16) 0.74767(12) 0.43875(9) 0.0401(6) Uani 1 1 d . . . . .
H94 H -0.1399 0.7414 0.4514 0.048 Uiso 1 1 calc R . . . .
O95 O 0.03351(14) 0.85584(9) 0.47884(8) 0.0528(5) Uani 1 1 d . . . . .
O96 O -0.00764(13) 0.66772(9) 0.34585(7) 0.0446(4) Uani 1 1 d . . . . .
C97 C -0.02619(18) 0.87553(12) 0.38084(10) 0.0438(6) Uani 1 1 d . . . . .
H97A H -0.0803 0.8825 0.3638 0.053 Uiso 1 1 calc R . . . .
H97B H -0.0154 0.9043 0.4043 0.053 Uiso 1 1 calc R . . . .
C98 C -0.04561(17) 0.76678(13) 0.30417(9) 0.0416(6) Uani 1 1 d . . . . .
H98A H -0.0451 0.7350 0.2837 0.050 Uiso 1 1 calc R . . . .
H98B H -0.0950 0.7875 0.2939 0.050 Uiso 1 1 calc R . . . .
N99 N 0.03869(14) 0.87525(11) 0.34535(8) 0.0424(5) Uani 1 1 d . . . . .
C100 C 0.11389(16) 0.89962(11) 0.35395(9) 0.0387(6) Uani 1 1 d . . . . .
N101 N 0.16124(13) 0.89196(10) 0.31327(8) 0.0397(5) Uani 1 1 d . . . . .
C102 C 0.11519(16) 0.86640(11) 0.27377(9) 0.0370(6) Uani 1 1 d . . . . .
H102 H 0.1076 0.8897 0.2447 0.044 Uiso 1 1 calc R . . . .
N103 N 0.14788(14) 0.81597(10) 0.26026(8) 0.0384(5) Uani 1 1 d . . . . .
C104 C 0.09514(16) 0.77578(11) 0.27142(8) 0.0364(6) Uani 1 1 d . . . . .
N105 N 0.02837(13) 0.79669(10) 0.29512(8) 0.0385(5) Uani 1 1 d . . . . .
C106 C 0.03057(16) 0.85302(12) 0.29690(9) 0.0380(6) Uani 1 1 d . . . . .
H106 H -0.0173 0.8687 0.2779 0.046 Uiso 1 1 calc R . . . .
O107 O 0.13397(13) 0.92430(8) 0.38994(7) 0.0458(5) Uani 1 1 d . . . . .
O108 O 0.10582(12) 0.72987(8) 0.26225(7) 0.0429(4) Uani 1 1 d . . . . .
C109 C 0.23815(16) 0.92030(11) 0.30674(10) 0.0399(6) Uani 1 1 d . . . . .
H10A H 0.2433 0.9476 0.3322 0.048 Uiso 1 1 calc R . . . .
H10B H 0.2355 0.9378 0.2745 0.048 Uiso 1 1 calc R . . . .
C110 C 0.21944(16) 0.80922(12) 0.23009(9) 0.0398(6) Uani 1 1 d . . . . .
H11A H 0.2189 0.8368 0.2049 0.048 Uiso 1 1 calc R . . . .
H11B H 0.2146 0.7753 0.2131 0.048 Uiso 1 1 calc R . . . .
N111 N 0.31184(13) 0.88763(10) 0.30944(8) 0.0384(5) Uani 1 1 d . . . . .
C112 C 0.36576(16) 0.88758(11) 0.34928(9) 0.0356(5) Uani 1 1 d . . . . .
N113 N 0.43381(13) 0.85804(9) 0.33775(8) 0.0363(5) Uani 1 1 d . . . . .
C114 C 0.42946(15) 0.83859(11) 0.28815(9) 0.0353(5) Uani 1 1 d . . . . .
H114 H 0.4759 0.8525 0.2684 0.042 Uiso 1 1 calc R . . . .
N115 N 0.42234(13) 0.78306(9) 0.28357(8) 0.0365(5) Uani 1 1 d . . . . .
C116 C 0.34658(16) 0.76712(12) 0.26371(8) 0.0364(6) Uani 1 1 d . . . . .
N117 N 0.29843(13) 0.81096(9) 0.25699(8) 0.0379(5) Uani 1 1 d . . . . .
C118 C 0.34277(16) 0.85835(11) 0.26838(9) 0.0365(5) Uani 1 1 d . . . . .
H118 H 0.3483 0.8808 0.2388 0.044 Uiso 1 1 calc R . . . .
O119 O 0.35607(12) 0.91037(8) 0.38784(7) 0.0438(4) Uani 1 1 d . . . . .
O120 O 0.32619(12) 0.72306(8) 0.25350(7) 0.0424(4) Uani 1 1 d . . . . .
C121 C 0.50872(16) 0.85677(11) 0.36827(9) 0.0373(5) Uani 1 1 d . . . . .
H12A H 0.5075 0.8864 0.3914 0.045 Uiso 1 1 calc R . . . .
H12B H 0.5574 0.8617 0.3473 0.045 Uiso 1 1 calc R . . . .
C122 C 0.49010(16) 0.74704(11) 0.29240(9) 0.0365(5) Uani 1 1 d . . . . .
H12C H 0.5421 0.7627 0.2805 0.044 Uiso 1 1 calc R . . . .
H12D H 0.4791 0.7150 0.2731 0.044 Uiso 1 1 calc R . . . .
P201 P 0.72955(5) 0.85645(4) 0.28446(4) 0.0594(2) Uani 1 1 d . . . . .
F202 F 0.69782(16) 0.90780(12) 0.30815(12) 0.0975(9) Uani 1 1 d . . . . .
F203 F 0.71914(18) 0.87887(14) 0.23105(10) 0.1042(10) Uani 1 1 d . . . . .
F204 F 0.76032(18) 0.80367(14) 0.26046(15) 0.1209(12) Uani 1 1 d . . . . .
F205 F 0.73915(19) 0.82979(15) 0.33686(12) 0.1171(12) Uani 1 1 d . . . . .
F206 F 0.63677(12) 0.83436(10) 0.28154(8) 0.0706(6) Uani 1 1 d . . . . .
F207 F 0.82275(13) 0.87547(12) 0.28940(12) 0.0973(9) Uani 1 1 d . . . . .
P211 P 0.74175(8) 0.65563(12) 0.53171(5) 0.0625(6) Uani 0.852(7) 1 d . U P B 1
F212 F 0.7182(3) 0.71081(17) 0.55324(15) 0.0960(12) Uani 0.852(7) 1 d . U P B 1
F213 F 0.7466(2) 0.6809(2) 0.47811(11) 0.1039(14) Uani 0.852(7) 1 d . U P B 1
F214 F 0.7642(3) 0.6029(2) 0.50613(17) 0.1113(16) Uani 0.852(7) 1 d . U P B 1
F215 F 0.7367(2) 0.63107(19) 0.58349(12) 0.0952(13) Uani 0.852(7) 1 d . U P B 1
F216 F 0.64573(17) 0.64493(17) 0.52208(17) 0.0810(10) Uani 0.852(7) 1 d . U P B 1
F217 F 0.83773(14) 0.6689(2) 0.53895(10) 0.1120(19) Uani 0.852(7) 1 d . U P B 1
P221 P 0.7425(5) 0.6429(4) 0.5329(5) 0.080(4) Uani 0.148(7) 1 d . U P B 2
F222 F 0.7449(9) 0.6961(5) 0.5653(7) 0.111(6) Uani 0.148(7) 1 d G U P B 2
F223 F 0.7850(11) 0.6736(6) 0.4880(7) 0.114(6) Uani 0.148(7) 1 d G U P B 2
F224 F 0.7401(10) 0.5898(5) 0.5006(6) 0.086(6) Uani 0.148(7) 1 d G U P B 2
F225 F 0.6999(10) 0.6122(6) 0.5779(6) 0.098(6) Uani 0.148(7) 1 d G U P B 2
F226 F 0.6505(7) 0.6585(7) 0.5111(7) 0.096(7) Uani 0.148(7) 1 d G U P B 2
F227 F 0.8345(6) 0.6274(6) 0.5547(7) 0.089(5) Uani 0.148(7) 1 d G U P B 2
N301 N 0.2505(3) 0.43968(15) 0.31871(12) 0.0806(10) Uani 1 1 d . . . . .
C302 C 0.2371(2) 0.46161(14) 0.35371(13) 0.0589(8) Uani 1 1 d . . . . .
C303 C 0.2187(3) 0.48941(16) 0.39855(14) 0.0683(10) Uani 1 1 d . . . . .
H30A H 0.1671 0.5094 0.3937 0.102 Uiso 1 1 calc GR . . . .
H30B H 0.2647 0.5131 0.4070 0.102 Uiso 1 1 calc GR . . . .
H30C H 0.2119 0.4644 0.4252 0.102 Uiso 1 1 calc GR . . . .
N311 N 0.4861(4) 0.4728(2) 0.2639(3) 0.151(3) Uani 1 1 d . . . . .
C312 C 0.4444(4) 0.5024(2) 0.2852(2) 0.1000(17) Uani 1 1 d . . . . .
C313 C 0.3907(5) 0.5406(3) 0.3077(4) 0.153(3) Uani 1 1 d . . . . .
H31A H 0.3997 0.5748 0.2929 0.230 Uiso 1 1 calc GR . . . .
H31B H 0.4038 0.5424 0.3429 0.230 Uiso 1 1 calc GR . . . .
H31C H 0.3323 0.5304 0.3025 0.230 Uiso 1 1 calc GR . . . .
C321 C 0.6350(2) 0.63073(17) 0.28964(15) 0.0671(10) Uani 1 1 d . . . . .
C322 C 0.6885(3) 0.6727(2) 0.2824(2) 0.0895(14) Uani 1 1 d . . . . .
H322 H 0.6872 0.6906 0.2520 0.107 Uiso 1 1 calc R . . . .
C323 C 0.7422(3) 0.6878(3) 0.3187(2) 0.1042(18) Uani 1 1 d . . . . .
H323 H 0.7783 0.7166 0.3139 0.125 Uiso 1 1 calc R . . . .
C324 C 0.7446(3) 0.6616(2) 0.3625(2) 0.0930(16) Uani 1 1 d . . . . .
H324 H 0.7832 0.6722 0.3876 0.112 Uiso 1 1 calc R . . . .
C325 C 0.6919(2) 0.6201(2) 0.37096(17) 0.0765(11) Uani 1 1 d . . . . .
H325 H 0.6944 0.6018 0.4012 0.092 Uiso 1 1 calc R . . . .
C326 C 0.6367(2) 0.60627(16) 0.33476(15) 0.0663(9) Uani 1 1 d . . . . .
H326 H 0.5981 0.5791 0.3405 0.080 Uiso 1 1 calc R . . . .
C327 C 0.5744(3) 0.6144(2) 0.24994(19) 0.0952(15) Uani 1 1 d . . . . .
H32A H 0.5761 0.6393 0.2229 0.143 Uiso 1 1 calc GR . . . .
H32B H 0.5180 0.6135 0.2628 0.143 Uiso 1 1 calc GR . . . .
H32C H 0.5893 0.5797 0.2382 0.143 Uiso 1 1 calc GR . . . .

loop_
_atom_site_aniso_label
_atom_site_aniso_U_11
_atom_site_aniso_U_22
_atom_site_aniso_U_33
_atom_site_aniso_U_23
_atom_site_aniso_U_13
_atom_site_aniso_U_12
C1 0.091(4) 0.139(5) 0.090(4) -0.045(4) -0.007(3) -0.009(3)
C2 0.095(4) 0.110(4) 0.093(4) -0.034(3) 0.019(3) -0.023(3)
C3 0.200(9) 0.093(4) 0.161(7) -0.024(4) -0.006(6) -0.037(5)
C4 0.080(3) 0.084(3) 0.066(2) -0.017(2) 0.015(2) -0.004(2)
N5 0.0616(18) 0.079(2) 0.0578(17) -0.0124(15) 0.0099(14) 0.0106(16)
C6 0.063(2) 0.072(2) 0.0466(17) 0.0093(16) -0.0024(15) 0.0007(17)
C7 0.035(3) 0.066(4) 0.024(3) 0.010(2) -0.002(2) -0.003(3)
C7A 0.056(5) 0.095(7) 0.046(5) 0.008(5) 0.022(4) 0.000(5)
C8 0.032(2) 0.056(3) 0.042(3) 0.011(2) 0.006(2) 0.000(2)
C8A 0.047(5) 0.095(7) 0.056(5) -0.001(5) -0.008(4) -0.009(4)
C9 0.0428(16) 0.070(2) 0.0572(19) 0.0044(16) 0.0020(14) 0.0039(15)
C10 0.0458(16) 0.066(2) 0.0448(16) 0.0031(14) -0.0058(13) 0.0088(14)
C11 0.0409(15) 0.0628(19) 0.0389(14) 0.0069(13) -0.0071(12) 0.0013(13)
N12 0.0442(14) 0.0636(16) 0.0481(14) 0.0014(12) -0.0034(11) 0.0020(12)
C13 0.0475(17) 0.067(2) 0.0511(17) -0.0051(15) -0.0021(14) 0.0084(15)
C14 0.0523(18) 0.064(2) 0.0510(18) -0.0060(15) -0.0021(14) 0.0064(15)
C15 0.071(2) 0.064(2) 0.0522(19) -0.0029(16) -0.0141(16) 0.0021(17)
C16 0.084(3) 0.073(3) 0.075(3) -0.022(2) -0.005(2) 0.012(2)
C17 0.065(2) 0.068(2) 0.060(2) 0.0033(17) -0.0076(17) -0.0105(18)
C18 0.077(3) 0.076(3) 0.068(2) -0.012(2) -0.023(2) 0.003(2)
C19 0.122(4) 0.096(3) 0.072(3) -0.023(3) -0.035(3) -0.004(3)
C20 0.115(4) 0.071(3) 0.095(3) -0.028(3) -0.021(3) 0.005(3)
C21 0.109(4) 0.065(3) 0.114(4) -0.004(3) -0.034(3) -0.016(3)
C22 0.086(3) 0.084(3) 0.082(3) 0.000(2) -0.008(2) -0.029(2)
C23 0.064(3) 0.100(3) 0.100(3) -0.012(3) -0.023(2) -0.009(2)
N51 0.0325(10) 0.0488(12) 0.0269(10) 0.0047(9) -0.0004(8) 0.0004(9)
C52 0.0276(12) 0.0479(15) 0.0314(12) 0.0015(11) -0.0014(9) -0.0011(10)
N53 0.0350(11) 0.0488(12) 0.0256(10) 0.0050(9) 0.0000(8) 0.0007(9)
C54 0.0265(11) 0.0506(15) 0.0286(12) 0.0061(10) 0.0013(9) 0.0031(10)
N55 0.0336(11) 0.0450(12) 0.0276(10) 0.0042(9) 0.0020(8) 0.0025(9)
C56 0.0279(11) 0.0483(14) 0.0276(11) 0.0022(10) 0.0063(9) 0.0049(10)
N57 0.0328(11) 0.0491(13) 0.0262(10) 0.0053(9) 0.0021(8) 0.0010(9)
C58 0.0238(11) 0.0507(15) 0.0281(11) 0.0054(10) 0.0020(9) 0.0013(10)
O59 0.0396(10) 0.0509(11) 0.0353(9) -0.0009(8) 0.0028(8) -0.0008(8)
O60 0.0417(10) 0.0522(11) 0.0324(9) -0.0028(8) 0.0043(8) -0.0021(8)
C61 0.0307(12) 0.0561(16) 0.0231(11) 0.0025(10) -0.0028(9) -0.0045(11)
C62 0.0350(13) 0.0450(14) 0.0318(12) 0.0046(10) 0.0079(10) 0.0095(11)
N63 0.0299(10) 0.0471(12) 0.0285(10) 0.0007(9) -0.0007(8) 0.0005(9)
C64 0.0325(12) 0.0469(14) 0.0247(11) -0.0016(10) -0.0034(9) 0.0030(10)
N65 0.0291(10) 0.0488(12) 0.0280(10) -0.0004(9) 0.0015(8) 0.0024(9)
C66 0.0262(11) 0.0466(14) 0.0262(11) 0.0029(10) -0.0003(9) 0.0017(10)
N67 0.0237(9) 0.0495(12) 0.0308(10) -0.0032(9) 0.0009(8) 0.0009(9)
C68 0.0299(11) 0.0402(13) 0.0262(11) 0.0053(9) -0.0012(9) 0.0081(10)
N69 0.0290(10) 0.0460(12) 0.0265(10) 0.0018(8) 0.0023(8) 0.0014(9)
C70 0.0257(11) 0.0476(14) 0.0261(11) 0.0058(10) -0.0027(9) 0.0037(10)
O71 0.0430(10) 0.0471(11) 0.0377(10) -0.0036(8) 0.0004(8) 0.0017(8)
O72 0.0395(10) 0.0444(10) 0.0307(9) -0.0028(7) -0.0012(7) 0.0038(8)
C73 0.0297(12) 0.0550(15) 0.0244(11) -0.0051(10) 0.0028(9) 0.0018(11)
C74 0.0268(12) 0.0432(14) 0.0405(13) -0.0009(11) 0.0012(10) 0.0030(10)
N75 0.0295(10) 0.0517(13) 0.0292(10) -0.0028(9) 0.0024(8) 0.0044(9)
C76 0.0371(13) 0.0555(16) 0.0223(11) -0.0002(10) 0.0106(9) 0.0075(11)
N77 0.0363(11) 0.0598(14) 0.0274(10) -0.0017(9) 0.0026(8) 0.0149(10)
C78 0.0257(11) 0.0618(17) 0.0229(11) 0.0056(11) 0.0043(9) 0.0067(11)
N79 0.0265(10) 0.0586(14) 0.0242(10) 0.0018(9) 0.0026(8) 0.0034(9)
C80 0.0272(11) 0.0493(14) 0.0280(11) 0.0020(10) 0.0020(9) -0.0023(10)
N81 0.0237(9) 0.0537(13) 0.0281(10) -0.0025(9) 0.0000(8) 0.0052(9)
C82 0.0249(11) 0.0529(15) 0.0249(11) 0.0011(10) 0.0020(9) 0.0041(10)
O83 0.0530(12) 0.0528(12) 0.0323(9) -0.0043(8) 0.0073(8) 0.0103(9)
O84 0.0329(9) 0.0541(11) 0.0343(9) -0.0072(8) 0.0017(7) -0.0013(8)
C85 0.0428(15) 0.0660(18) 0.0255(12) 0.0026(12) 0.0067(10) 0.0215(13)
C86 0.0279(12) 0.0558(16) 0.0334(13) 0.0074(11) -0.0018(10) -0.0003(11)
N87 0.0435(13) 0.0618(15) 0.0253(10) 0.0042(10) 0.0038(9) 0.0111(11)
C88 0.0359(13) 0.0614(18) 0.0306(13) -0.0046(12) 0.0036(10) 0.0148(12)
N89 0.0419(12) 0.0582(14) 0.0287(11) 0.0055(10) 0.0056(9) 0.0110(11)
C90 0.0303(12) 0.0613(17) 0.0305(12) 0.0090(11) 0.0017(10) 0.0078(11)
N91 0.0407(12) 0.0593(15) 0.0274(11) 0.0057(10) 0.0038(9) 0.0033(10)
C92 0.0282(12) 0.0590(17) 0.0283(12) 0.0036(11) 0.0014(9) 0.0007(11)
N93 0.0367(11) 0.0562(14) 0.0274(10) 0.0070(9) 0.0048(8) 0.0052(10)
C94 0.0309(12) 0.0596(17) 0.0302(12) 0.0068(11) 0.0063(10) 0.0085(11)
O95 0.0556(13) 0.0647(14) 0.0379(10) -0.0016(10) 0.0011(9) 0.0120(11)
O96 0.0436(10) 0.0600(12) 0.0303(9) 0.0007(8) 0.0035(8) 0.0017(9)
C97 0.0388(14) 0.0589(17) 0.0341(13) 0.0036(12) 0.0076(11) 0.0149(12)
C98 0.0336(13) 0.0637(18) 0.0274(12) 0.0073(11) -0.0007(10) -0.0004(12)
N99 0.0341(11) 0.0648(15) 0.0285(11) 0.0012(10) 0.0049(8) 0.0065(10)
C100 0.0334(13) 0.0509(15) 0.0317(13) 0.0055(11) 0.0005(10) 0.0108(11)
N101 0.0299(11) 0.0579(14) 0.0314(11) 0.0019(10) 0.0020(8) 0.0051(10)
C102 0.0306(12) 0.0535(15) 0.0269(11) 0.0064(10) 0.0015(9) 0.0078(11)
N103 0.0322(11) 0.0539(13) 0.0292(10) 0.0011(9) 0.0030(8) 0.0071(9)
C104 0.0320(12) 0.0561(16) 0.0206(10) 0.0041(10) -0.0044(9) 0.0043(11)
N105 0.0300(10) 0.0548(13) 0.0310(10) 0.0064(9) 0.0021(8) 0.0042(9)
C106 0.0294(12) 0.0585(16) 0.0260(11) 0.0070(11) -0.0002(9) 0.0085(11)
O107 0.0456(11) 0.0582(12) 0.0335(10) -0.0032(9) 0.0026(8) 0.0100(9)
O108 0.0417(10) 0.0542(12) 0.0327(9) 0.0026(8) -0.0027(8) 0.0052(9)
C109 0.0340(13) 0.0478(15) 0.0381(13) 0.0024(11) 0.0007(10) 0.0061(11)
C110 0.0309(12) 0.0644(17) 0.0241(11) 0.0007(11) 0.0021(9) 0.0038(12)
N111 0.0291(10) 0.0528(13) 0.0333(11) 0.0017(9) 0.0020(8) 0.0065(9)
C112 0.0302(12) 0.0464(14) 0.0306(12) 0.0039(10) 0.0050(9) 0.0000(10)
N113 0.0283(10) 0.0513(13) 0.0294(10) 0.0040(9) 0.0022(8) 0.0027(9)
C114 0.0291(12) 0.0508(15) 0.0263(11) 0.0070(10) 0.0070(9) 0.0026(10)
N115 0.0296(10) 0.0500(13) 0.0299(10) 0.0032(9) 0.0004(8) 0.0049(9)
C116 0.0316(12) 0.0570(17) 0.0207(10) 0.0036(10) 0.0036(9) 0.0036(11)
N117 0.0290(10) 0.0537(13) 0.0309(10) -0.0017(9) 0.0009(8) 0.0057(9)
C118 0.0306(12) 0.0515(15) 0.0277(12) 0.0076(10) 0.0041(9) 0.0045(11)
O119 0.0382(10) 0.0583(12) 0.0348(10) -0.0034(8) 0.0031(8) 0.0024(9)
O120 0.0414(10) 0.0518(12) 0.0339(9) -0.0006(8) 0.0021(8) -0.0004(9)
C121 0.0295(12) 0.0491(15) 0.0332(12) 0.0041(11) 0.0000(10) -0.0054(10)
C122 0.0326(12) 0.0491(15) 0.0284(12) 0.0048(10) 0.0078(9) 0.0070(11)
P201 0.0259(4) 0.0868(6) 0.0656(5) 0.0139(5) 0.0047(3) 0.0028(4)
F202 0.0577(14) 0.0973(19) 0.137(3) -0.0175(17) -0.0031(15) 0.0103(13)
F203 0.0894(19) 0.144(3) 0.0792(17) 0.0387(17) -0.0005(14) -0.0468(18)
F204 0.0653(17) 0.124(3) 0.176(3) -0.032(2) 0.0377(19) 0.0027(16)
F205 0.0861(19) 0.158(3) 0.105(2) 0.059(2) -0.0288(16) -0.0063(19)
F206 0.0393(10) 0.1012(17) 0.0720(13) 0.0122(12) 0.0134(9) -0.0094(10)
F207 0.0296(10) 0.126(2) 0.136(2) 0.0024(19) -0.0027(12) -0.0091(12)
P211 0.0212(6) 0.1167(15) 0.0498(8) 0.0143(7) 0.0053(4) 0.0074(6)
F212 0.075(2) 0.107(3) 0.106(2) 0.005(2) 0.0028(18) -0.0138(19)
F213 0.062(2) 0.193(4) 0.0561(16) 0.0338(19) -0.0152(13) -0.032(2)
F214 0.077(3) 0.158(4) 0.099(3) -0.020(3) 0.001(2) 0.052(3)
F215 0.070(2) 0.146(3) 0.0711(18) 0.046(2) 0.0244(15) 0.027(2)
F216 0.0298(13) 0.095(2) 0.118(3) 0.011(2) 0.0018(13) 0.0052(12)
F217 0.0261(11) 0.262(6) 0.0484(14) 0.004(2) 0.0052(9) -0.0100(18)
P221 0.038(5) 0.064(5) 0.138(9) 0.016(4) 0.008(4) -0.007(3)
F222 0.048(8) 0.088(8) 0.197(13) -0.009(8) -0.034(8) 0.027(6)
F223 0.060(9) 0.106(10) 0.177(12) 0.040(8) 0.022(8) 0.014(7)
F224 0.057(10) 0.078(8) 0.123(11) 0.018(7) -0.015(7) 0.010(6)
F225 0.066(10) 0.089(10) 0.139(11) 0.016(7) 0.017(7) 0.004(7)
F226 0.050(7) 0.110(13) 0.129(13) 0.030(9) -0.001(7) 0.015(7)
F227 0.041(6) 0.060(9) 0.166(13) -0.001(8) -0.009(6) 0.009(5)
N301 0.118(3) 0.075(2) 0.0480(17) -0.0159(16) -0.0067(18) -0.007(2)
C302 0.067(2) 0.0558(19) 0.0532(19) -0.0085(15) -0.0054(16) -0.0076(16)
C303 0.082(3) 0.064(2) 0.059(2) -0.0154(17) 0.0053(18) -0.0068(19)
N311 0.108(4) 0.084(3) 0.262(8) -0.030(4) 0.015(5) 0.008(3)
C312 0.085(3) 0.077(3) 0.139(5) -0.023(3) 0.017(3) -0.014(3)
C313 0.119(5) 0.104(5) 0.240(10) -0.056(6) 0.059(6) -0.025(4)
C321 0.0508(19) 0.080(3) 0.071(2) -0.015(2) 0.0117(17) 0.0042(18)
C322 0.073(3) 0.110(4) 0.087(3) 0.009(3) 0.015(2) -0.013(3)
C323 0.082(3) 0.118(4) 0.114(4) -0.006(4) 0.010(3) -0.036(3)
C324 0.052(2) 0.143(5) 0.084(3) -0.020(3) -0.003(2) -0.016(3)
C325 0.053(2) 0.105(3) 0.072(3) -0.005(2) 0.0122(18) 0.003(2)
C326 0.052(2) 0.071(2) 0.076(2) -0.0064(19) 0.0164(18) -0.0001(17)
C327 0.096(4) 0.113(4) 0.077(3) -0.014(3) 0.013(3) 0.001(3)

loop_
_atom_type_symbol
_atom_type_description
_atom_type_scat_dispersion_real
_atom_type_scat_dispersion_imag
_atom_type_scat_source
C C 0.0181 0.0091 'International Tables Vol C Tables 4.2.6.8 and 6.1.1.4'
H H 0.0000 0.0000 'International Tables Vol C Tables 4.2.6.8 and 6.1.1.4'
F F 0.0727 0.0534 'International Tables Vol C Tables 4.2.6.8 and 6.1.1.4'
N N 0.0311 0.0180 'International Tables Vol C Tables 4.2.6.8 and 6.1.1.4'
O O 0.0492 0.0322 'International Tables Vol C Tables 4.2.6.8 and 6.1.1.4'
P P 0.2955 0.4335 'International Tables Vol C Tables 4.2.6.8 and 6.1.1.4'

loop_
_exptl_crystal_face_index_h
_exptl_crystal_face_index_k
_exptl_crystal_face_index_l
_exptl_crystal_face_perp_dist
1 -15 -8 0.0226
-1 15 8 0.0426
0 0 18 0.0553
0 0 -18 0.0532
-9 -2 8 0.0956
7 4 -12 0.0844
6 5 -14 0.0741
10 1 6 0.1016
7 9 -10 0.0799
0 9 -15 0.0439
4 9 -13 0.0620
-1 16 -4 0.0328
1 12 12 0.0501
-3 16 1 0.0401
2 16 3 0.0434
-8 6 9 0.0795
-4 -5 16 0.0742
0 14 -10 0.0341
7 -5 -12 0.0831
1 16 4 0.0390
-9 5 7 0.0884

loop_
_geom_angle_atom_site_label_1
_geom_angle_atom_site_label_2
_geom_angle_atom_site_label_3
_geom_angle
_geom_angle_site_symmetry_1
_geom_angle_site_symmetry_3
_geom_angle_publ_flag
H1A C1 H1B 109.5 . . ?
H1A C1 H1C 109.5 . . ?
H1B C1 H1C 109.5 . . ?
C2 C1 H1A 109.5 . . ?
C2 C1 H1B 109.5 . . ?
C2 C1 H1C 109.5 . . ?
C1 C2 H2 108.5 . . ?
C3 C2 C1 109.1(5) . . ?
C3 C2 H2 108.5 . . ?
C3 C2 C4 111.0(6) . . ?
C4 C2 C1 111.3(5) . . ?
C4 C2 H2 108.5 . . ?
C2 C3 H3A 109.5 . . ?
C2 C3 H3B 109.5 . . ?
C2 C3 H3C 109.5 . . ?
H3A C3 H3B 109.5 . . ?
H3A C3 H3C 109.5 . . ?
H3B C3 H3C 109.5 . . ?
C2 C4 H4A 109.2 . . ?
C2 C4 H4B 109.2 . . ?
H4A C4 H4B 107.9 . . ?
N5 C4 C2 112.2(4) . . ?
N5 C4 H4A 109.2 . . ?
N5 C4 H4B 109.2 . . ?
C4 N5 H5A 108.9 . . ?
C4 N5 H5B 108.9 . . ?
H5A N5 H5B 107.7 . . ?
C6 N5 C4 113.6(3) . . ?
C6 N5 H5A 108.9 . . ?
C6 N5 H5B 108.9 . . ?
N5 C6 H6AA 108.9 . . ?
N5 C6 H6AB 108.9 . . ?
N5 C6 H6BC 109.4 . . ?
N5 C6 H6BD 109.4 . . ?
N5 C6 C7 113.3(3) . . ?
N5 C6 C7A 111.4(5) . . ?
H6AA C6 H6AB 107.7 . . ?
H6BC C6 H6BD 108.0 . . ?
C7 C6 H6AA 108.9 . . ?
C7 C6 H6AB 108.9 . . ?
C7A C6 H6BC 109.4 . . ?
C7A C6 H6BD 109.4 . . ?
C6 C7 H7A 109.4 . . ?
C6 C7 H7B 109.4 . . ?
H7A C7 H7B 108.0 . . ?
C8 C7 C6 111.3(5) . . ?
C8 C7 H7A 109.4 . . ?
C8 C7 H7B 109.4 . . ?
C6 C7A H7AA 107.6 . . ?
C6 C7A H7AB 107.6 . . ?
C6 C7A C8A 118.8(9) . . ?
H7AA C7A H7AB 107.1 . . ?
C8A C7A H7AA 107.6 . . ?
C8A C7A H7AB 107.6 . . ?
C7 C8 H8A 109.4 . . ?
C7 C8 H8B 109.4 . . ?
H8A C8 H8B 108.0 . . ?
C9 C8 C7 111.0(5) . . ?
C9 C8 H8A 109.4 . . ?
C9 C8 H8B 109.4 . . ?
C7A C8A H8AA 108.8 . . ?
C7A C8A H8AB 108.8 . . ?
C7A C8A C9 114.0(7) . . ?
H8AA C8A H8AB 107.6 . . ?
C9 C8A H8AA 108.8 . . ?
C9 C8A H8AB 108.8 . . ?
C8 C9 H9AA 108.8 . . ?
C8 C9 H9AB 108.8 . . ?
C8A C9 H9BC 108.6 . . ?
C8A C9 H9BD 108.6 . . ?
H9AA C9 H9AB 107.7 . . ?
H9BC C9 H9BD 107.6 . . ?
C10 C9 C8 113.8(3) . . ?
C10 C9 C8A 114.7(4) . . ?
C10 C9 H9AA 108.8 . . ?
C10 C9 H9AB 108.8 . . ?
C10 C9 H9BC 108.6 . . ?
C10 C9 H9BD 108.6 . . ?
C9 C10 H10C 109.3 . . ?
C9 C10 H10D 109.3 . . ?
C9 C10 C11 111.4(3) . . ?
H10C C10 H10D 108.0 . . ?
C11 C10 H10C 109.3 . . ?
C11 C10 H10D 109.3 . . ?
C10 C11 H11C 109.1 . . ?
C10 C11 H11D 109.1 . . ?
H11C C11 H11D 107.8 . . ?
N12 C11 C10 112.6(3) . . ?
N12 C11 H11C 109.1 . . ?
N12 C11 H11D 109.1 . . ?
C11 N12 H12E 108.9 . . ?
C11 N12 H12F 108.9 . . ?
C11 N12 C13 113.4(3) . . ?
H12E N12 H12F 107.7 . . ?
C13 N12 H12E 108.9 . . ?
C13 N12 H12F 108.9 . . ?
N12 C13 H13A 108.7 . . ?
N12 C13 H13B 108.7 . . ?
N12 C13 C14 114.3(3) . . ?
H13A C13 H13B 107.6 . . ?
C14 C13 H13A 108.7 . . ?
C14 C13 H13B 108.7 . . ?
C13 C14 C15 111.5(3) . . ?
C13 C14 C16 106.2(3) . . ?
C13 C14 C17 112.1(3) . . ?
C15 C14 C16 109.0(3) . . ?
C15 C14 C17 109.5(3) . . ?
C16 C14 C17 108.4(3) . . ?
C14 C15 H15A 110.0 . . ?
C14 C15 H15B 110.0 . . ?
H15A C15 H15B 108.3 . . ?
C18 C15 C14 108.7(3) . . ?
C18 C15 H15A 110.0 . . ?
C18 C15 H15B 110.0 . . ?
C14 C16 H16A 109.8 . . ?
C14 C16 H16B 109.8 . . ?
C14 C16 C20 109.2(4) . . ?
H16A C16 H16B 108.3 . . ?
C20 C16 H16A 109.8 . . ?
C20 C16 H16B 109.8 . . ?
C14 C17 H17A 109.6 . . ?
C14 C17 H17B 109.6 . . ?
H17A C17 H17B 108.2 . . ?
C22 C17 C14 110.1(3) . . ?
C22 C17 H17A 109.6 . . ?
C22 C17 H17B 109.6 . . ?
C15 C18 H18 108.8 . . ?
C15 C18 C19 109.8(4) . . ?
C19 C18 H18 108.8 . . ?
C23 C18 C15 110.2(3) . . ?
C23 C18 H18 108.8 . . ?
C23 C18 C19 110.5(4) . . ?
C18 C19 H19A 110.0 . . ?
C18 C19 H19B 110.0 . . ?
H19A C19 H19B 108.3 . . ?
C20 C19 C18 108.6(4) . . ?
C20 C19 H19A 110.0 . . ?
C20 C19 H19B 110.0 . . ?
C16 C20 H20 108.9 . . ?
C19 C20 C16 109.9(4) . . ?
C19 C20 H20 108.9 . . ?
C19 C20 C21 111.8(5) . . ?
C21 C20 C16 108.4(4) . . ?
C21 C20 H20 108.9 . . ?
C20 C21 H21A 109.8 . . ?
C20 C21 H21B 109.8 . . ?
H21A C21 H21B 108.3 . . ?
C22 C21 C20 109.2(4) . . ?
C22 C21 H21A 109.8 . . ?
C22 C21 H21B 109.8 . . ?
C17 C22 H22 109.7 . . ?
C17 C22 C23 108.5(4) . . ?
C21 C22 C17 109.9(4) . . ?
C21 C22 H22 109.7 . . ?
C21 C22 C23 109.4(4) . . ?
C23 C22 H22 109.7 . . ?
C18 C23 C22 109.3(4) . . ?
C18 C23 H23A 109.8 . . ?
C18 C23 H23B 109.8 . . ?
C22 C23 H23A 109.8 . . ?
C22 C23 H23B 109.8 . . ?
H23A C23 H23B 108.3 . . ?
C52 N51 C58 112.8(2) . . ?
C52 N51 C121 121.4(2) . . ?
C58 N51 C121 125.7(2) . . ?
N53 C52 N51 108.2(2) . . ?
O59 C52 N51 125.2(3) . . ?
O59 C52 N53 126.5(2) . . ?
C52 N53 C54 112.8(2) . . ?
C52 N53 C61 121.7(2) . . ?
C61 N53 C54 125.2(2) . . ?
N53 C54 H54 111.8 . . ?
N53 C54 N55 114.3(2) . . ?
N53 C54 C58 103.0(2) . . ?
N55 C54 H54 111.8 . . ?
N55 C54 C58 103.38(19) . . ?
C58 C54 H54 111.8 . . ?
C56 N55 C54 112.6(2) . . ?
C56 N55 C62 121.8(2) . . ?
C62 N55 C54 124.2(2) . . ?
N57 C56 N55 108.0(2) . . ?
O60 C56 N55 126.0(2) . . ?
O60 C56 N57 126.0(2) . . ?
C56 N57 C58 113.1(2) . . ?
C56 N57 C122 121.7(2) . . ?
C122 N57 C58 124.3(2) . . ?
N51 C58 C54 103.12(19) . . ?
N51 C58 N57 115.5(2) . . ?
N51 C58 H58 111.6 . . ?
C54 C58 H58 111.6 . . ?
N57 C58 C54 102.8(2) . . ?
N57 C58 H58 111.6 . . ?
N53 C61 H61A 108.8 . . ?
N53 C61 H61B 108.8 . . ?
N53 C61 N63 113.7(2) . . ?
H61A C61 H61B 107.7 . . ?
N63 C61 H61A 108.8 . . ?
N63 C61 H61B 108.8 . . ?
N55 C62 H62A 108.8 . . ?
N55 C62 H62B 108.8 . . ?
H62A C62 H62B 107.7 . . ?
N69 C62 N55 113.9(2) . . ?
N69 C62 H62A 108.8 . . ?
N69 C62 H62B 108.8 . . ?
C61 N63 C70 122.6(2) . . ?
C64 N63 C61 122.2(2) . . ?
C64 N63 C70 112.7(2) . . ?
N63 C64 N65 108.2(2) . . ?
O71 C64 N63 125.9(3) . . ?
O71 C64 N65 125.9(2) . . ?
C64 N65 C66 112.7(2) . . ?
C64 N65 C73 122.8(2) . . ?
C66 N65 C73 123.9(2) . . ?
N65 C66 H66 111.4 . . ?
N65 C66 N67 115.4(2) . . ?
N65 C66 C70 103.4(2) . . ?
N67 C66 H66 111.4 . . ?
N67 C66 C70 103.11(19) . . ?
C70 C66 H66 111.4 . . ?
C66 N67 C74 124.2(2) . . ?
C68 N67 C66 112.9(2) . . ?
C68 N67 C74 121.1(2) . . ?
N67 C68 N69 107.5(2) . . ?
O72 C68 N67 126.4(2) . . ?
O72 C68 N69 126.1(2) . . ?
C62 N69 C70 124.9(2) . . ?
C68 N69 C62 121.9(2) . . ?
C68 N69 C70 113.09(19) . . ?
N63 C70 C66 102.7(2) . . ?
N63 C70 H70 111.8 . . ?
C66 C70 H70 111.8 . . ?
N69 C70 N63 114.8(2) . . ?
N69 C70 C66 103.13(19) . . ?
N69 C70 H70 111.8 . . ?
N65 C73 H73A 108.7 . . ?
N65 C73 H73B 108.7 . . ?
N65 C73 N75 114.0(2) . . ?
H73A C73 H73B 107.6 . . ?
N75 C73 H73A 108.7 . . ?
N75 C73 H73B 108.7 . . ?
N67 C74 H74A 108.7 . . ?
N67 C74 H74B 108.7 . . ?
H74A C74 H74B 107.6 . . ?
N81 C74 N67 114.1(2) . . ?
N81 C74 H74A 108.7 . . ?
N81 C74 H74B 108.7 . . ?
C73 N75 C82 124.0(2) . . ?
C76 N75 C73 121.8(2) . . ?
C76 N75 C82 113.0(2) . . ?
N75 C76 N77 107.7(2) . . ?
O83 C76 N75 126.2(3) . . ?
O83 C76 N77 126.1(3) . . ?
C76 N77 C78 113.0(2) . . ?
C76 N77 C85 122.2(3) . . ?
C78 N77 C85 123.8(2) . . ?
N77 C78 H78 111.6 . . ?
N77 C78 N79 115.1(2) . . ?
N77 C78 C82 103.5(2) . . ?
N79 C78 H78 111.6 . . ?
N79 C78 C82 102.79(19) . . ?
C82 C78 H78 111.6 . . ?
C80 N79 C78 113.2(2) . . ?
C80 N79 C86 122.6(2) . . ?
C86 N79 C78 123.2(2) . . ?
N79 C80 N81 108.0(2) . . ?
O84 C80 N79 126.2(2) . . ?
O84 C80 N81 125.8(2) . . ?
C74 N81 C82 123.2(2) . . ?
C80 N81 C74 123.0(2) . . ?
C80 N81 C82 112.5(2) . . ?
N75 C82 C78 102.6(2) . . ?
N75 C82 H82 111.8 . . ?
C78 C82 H82 111.8 . . ?
N81 C82 N75 114.9(2) . . ?
N81 C82 C78 103.40(19) . . ?
N81 C82 H82 111.8 . . ?
N77 C85 H85A 108.8 . . ?
N77 C85 H85B 108.8 . . ?
H85A C85 H85B 107.7 . . ?
N87 C85 N77 113.7(2) . . ?
N87 C85 H85A 108.8 . . ?
N87 C85 H85B 108.8 . . ?
N79 C86 H86A 108.8 . . ?
N79 C86 H86B 108.8 . . ?
N79 C86 N93 113.8(2) . . ?
H86A C86 H86B 107.7 . . ?
N93 C86 H86A 108.8 . . ?
N93 C86 H86B 108.8 . . ?
C88 N87 C85 122.0(3) . . ?
C88 N87 C94 113.3(2) . . ?
C94 N87 C85 123.9(3) . . ?
N87 C88 N89 107.5(3) . . ?
O95 C88 N87 127.0(3) . . ?
O95 C88 N89 125.5(3) . . ?
C88 N89 C90 112.5(2) . . ?
C88 N89 C97 121.6(3) . . ?
C90 N89 C97 123.7(2) . . ?
N89 C90 H90 111.6 . . ?
N89 C90 N91 115.3(2) . . ?
N89 C90 C94 103.2(2) . . ?
N91 C90 H90 111.6 . . ?
N91 C90 C94 102.9(2) . . ?
C94 C90 H90 111.6 . . ?
C92 N91 C90 112.8(2) . . ?
C92 N91 C98 121.8(2) . . ?
C98 N91 C90 125.3(2) . . ?
N91 C92 N93 108.5(2) . . ?
O96 C92 N91 125.8(2) . . ?
O96 C92 N93 125.7(3) . . ?
C92 N93 C86 121.5(2) . . ?
C92 N93 C94 112.6(2) . . ?
C94 N93 C86 125.2(2) . . ?
N87 C94 C90 103.0(2) . . ?
N87 C94 N93 115.2(2) . . ?
N87 C94 H94 111.6 . . ?
C90 C94 H94 111.6 . . ?
N93 C94 C90 103.0(2) . . ?
N93 C94 H94 111.6 . . ?
N89 C97 H97A 108.9 . . ?
N89 C97 H97B 108.9 . . ?
H97A C97 H97B 107.7 . . ?
N99 C97 N89 113.5(2) . . ?
N99 C97 H97A 108.9 . . ?
N99 C97 H97B 108.9 . . ?
N91 C98 H98A 108.7 . . ?
N91 C98 H98B 108.7 . . ?
H98A C98 H98B 107.6 . . ?
N105 C98 N91 114.0(2) . . ?
N105 C98 H98A 108.7 . . ?
N105 C98 H98B 108.7 . . ?
C97 N99 C106 124.8(2) . . ?
C100 N99 C97 122.0(2) . . ?
C100 N99 C106 113.1(2) . . ?
N99 C100 N101 107.4(2) . . ?
O107 C100 N99 126.3(2) . . ?
O107 C100 N101 126.3(3) . . ?
C100 N101 C102 112.7(2) . . ?
C100 N101 C109 121.3(2) . . ?
C109 N101 C102 123.6(2) . . ?
N101 C102 H102 111.7 . . ?
N101 C102 N103 114.5(2) . . ?
N101 C102 C106 103.3(2) . . ?
N103 C102 H102 111.7 . . ?
N103 C102 C106 103.5(2) . . ?
C106 C102 H102 111.7 . . ?
C104 N103 C102 112.6(2) . . ?
C104 N103 C110 122.8(2) . . ?
C110 N103 C102 123.5(2) . . ?
N103 C104 N105 107.7(2) . . ?
O108 C104 N103 126.2(2) . . ?
O108 C104 N105 126.2(3) . . ?
C98 N105 C106 123.1(2) . . ?
C104 N105 C98 121.9(2) . . ?
C104 N105 C106 112.8(2) . . ?
N99 C106 C102 103.3(2) . . ?
N99 C106 N105 115.3(2) . . ?
N99 C106 H106 111.5 . . ?
C102 C106 H106 111.5 . . ?
N105 C106 C102 103.2(2) . . ?
N105 C106 H106 111.5 . . ?
N101 C109 H10A 108.9 . . ?
N101 C109 H10B 108.9 . . ?
N101 C109 N111 113.5(2) . . ?
H10A C109 H10B 107.7 . . ?
N111 C109 H10A 108.9 . . ?
N111 C109 H10B 108.9 . . ?
N103 C110 H11A 108.8 . . ?
N103 C110 H11B 108.8 . . ?
N103 C110 N117 113.9(2) . . ?
H11A C110 H11B 107.7 . . ?
N117 C110 H11A 108.8 . . ?
N117 C110 H11B 108.8 . . ?
C109 N111 C118 123.9(2) . . ?
C112 N111 C109 122.4(2) . . ?
C112 N111 C118 113.1(2) . . ?
N111 C112 N113 107.8(2) . . ?
O119 C112 N111 126.4(2) . . ?
O119 C112 N113 125.8(2) . . ?
C112 N113 C114 112.9(2) . . ?
C112 N113 C121 122.3(2) . . ?
C121 N113 C114 123.5(2) . . ?
N113 C114 H114 111.5 . . ?
N113 C114 C118 103.3(2) . . ?
N115 C114 N113 115.3(2) . . ?
N115 C114 H114 111.5 . . ?
N115 C114 C118 103.0(2) . . ?
C118 C114 H114 111.5 . . ?
C114 N115 C122 124.4(2) . . ?
C116 N115 C114 113.3(2) . . ?
C116 N115 C122 121.8(2) . . ?
N117 C116 N115 107.2(2) . . ?
O120 C116 N115 126.8(3) . . ?
O120 C116 N117 126.1(2) . . ?
C116 N117 C110 121.5(2) . . ?
C116 N117 C118 113.0(2) . . ?
C118 N117 C110 123.8(2) . . ?
N111 C118 C114 102.8(2) . . ?
N111 C118 H118 111.6 . . ?
C114 C118 H118 111.6 . . ?
N117 C118 N111 115.3(2) . . ?
N117 C118 C114 103.3(2) . . ?
N117 C118 H118 111.6 . . ?
N51 C121 H12A 108.7 . . ?
N51 C121 H12B 108.7 . . ?
N113 C121 N51 114.4(2) . . ?
N113 C121 H12A 108.7 . . ?
N113 C121 H12B 108.7 . . ?
H12A C121 H12B 107.6 . . ?
N57 C122 H12C 108.8 . . ?
N57 C122 H12D 108.8 . . ?
N115 C122 N57 114.0(2) . . ?
N115 C122 H12C 108.8 . . ?
N115 C122 H12D 108.8 . . ?
H12C C122 H12D 107.6 . . ?
F202 P201 F203 92.8(2) . . ?
F202 P201 F204 178.99(17) . . ?
F202 P201 F205 90.8(2) . . ?
F202 P201 F206 90.36(14) . . ?
F202 P201 F207 91.29(16) . . ?
F203 P201 F204 87.4(2) . . ?
F203 P201 F205 175.9(2) . . ?
F203 P201 F206 90.55(13) . . ?
F203 P201 F207 92.36(16) . . ?
F204 P201 F205 88.9(2) . . ?
F204 P201 F206 88.64(15) . . ?
F205 P201 F206 87.58(15) . . ?
F207 P201 F204 89.69(17) . . ?
F207 P201 F205 89.39(17) . . ?
F207 P201 F206 176.57(16) . . ?
F212 P211 F213 89.7(3) . . ?
F214 P211 F212 175.3(2) . . ?
F214 P211 F213 85.7(3) . . ?
F214 P211 F216 90.6(2) . . ?
F214 P211 F217 90.4(3) . . ?
F215 P211 F212 90.3(2) . . ?
F215 P211 F213 179.8(3) . . ?
F215 P211 F214 94.3(3) . . ?
F215 P211 F216 90.3(2) . . ?
F215 P211 F217 92.81(19) . . ?
F216 P211 F212 88.6(2) . . ?
F216 P211 F213 89.5(2) . . ?
F216 P211 F217 176.6(3) . . ?
F217 P211 F212 90.2(2) . . ?
F217 P211 F213 87.41(18) . . ?
F223 P221 F222 90.0 . . ?
F223 P221 F225 179.96(5) . . ?
F223 P221 F226 90.0 . . ?
F223 P221 F227 90.0 . . ?
F224 P221 F222 180.0 . . ?
F224 P221 F223 90.0 . . ?
F224 P221 F225 90.0 . . ?
F224 P221 F226 90.0 . . ?
F224 P221 F227 90.0 . . ?
F225 P221 F222 90.0 . . ?
F226 P221 F222 90.0 . . ?
F226 P221 F225 90.0 . . ?
F227 P221 F222 90.0 . . ?
F227 P221 F225 90.0 . . ?
F227 P221 F226 180.0 . . ?
N301 C302 C303 179.1(5) . . ?
C302 C303 H30A 109.5 . . ?
C302 C303 H30B 109.5 . . ?
C302 C303 H30C 109.5 . . ?
H30A C303 H30B 109.5 . . ?
H30A C303 H30C 109.5 . . ?
H30B C303 H30C 109.5 . . ?
N311 C312 C313 175.3(9) . . ?
C312 C313 H31A 109.5 . . ?
C312 C313 H31B 109.5 . . ?
C312 C313 H31C 109.5 . . ?
H31A C313 H31B 109.5 . . ?
H31A C313 H31C 109.5 . . ?
H31B C313 H31C 109.5 . . ?
C322 C321 C327 120.2(5) . . ?
C326 C321 C322 118.8(4) . . ?
C326 C321 C327 121.0(4) . . ?
C321 C322 H322 120.0 . . ?
C323 C322 C321 119.9(5) . . ?
C323 C322 H322 120.0 . . ?
C322 C323 H323 120.0 . . ?
C322 C323 C324 120.0(5) . . ?
C324 C323 H323 120.0 . . ?
C323 C324 H324 119.3 . . ?
C323 C324 C325 121.4(5) . . ?
C325 C324 H324 119.3 . . ?
C324 C325 H325 121.0 . . ?
C326 C325 C324 118.0(5) . . ?
C326 C325 H325 121.0 . . ?
C321 C326 H326 119.1 . . ?
C325 C326 C321 121.8(4) . . ?
C325 C326 H326 119.1 . . ?
C321 C327 H32A 109.5 . . ?
C321 C327 H32B 109.5 . . ?
C321 C327 H32C 109.5 . . ?
H32A C327 H32B 109.5 . . ?
H32A C327 H32C 109.5 . . ?
H32B C327 H32C 109.5 . . ?

loop_
_geom_bond_atom_site_label_1
_geom_bond_atom_site_label_2
_geom_bond_distance
_geom_bond_site_symmetry_2
_geom_bond_publ_flag
C1 H1A 0.9800 . ?
C1 H1B 0.9800 . ?
C1 H1C 0.9800 . ?
C1 C2 1.570(9) . ?
C2 H2 1.0000 . ?
C2 C3 1.517(8) . ?
C2 C4 1.542(7) . ?
C3 H3A 0.9800 . ?
C3 H3B 0.9800 . ?
C3 H3C 0.9800 . ?
C4 H4A 0.9900 . ?
C4 H4B 0.9900 . ?
C4 N5 1.508(5) . ?
N5 H5A 0.9100 . ?
N5 H5B 0.9100 . ?
N5 C6 1.439(5) . ?
C6 H6AA 0.9900 . ?
C6 H6AB 0.9900 . ?
C6 H6BC 0.9900 . ?
C6 H6BD 0.9900 . ?
C6 C7 1.564(8) . ?
C6 C7A 1.440(9) . ?
C7 H7A 0.9900 . ?
C7 H7B 0.9900 . ?
C7 C8 1.525(8) . ?
C7A H7AA 0.9900 . ?
C7A H7AB 0.9900 . ?
C7A C8A 1.449(16) . ?
C8 H8A 0.9900 . ?
C8 H8B 0.9900 . ?
C8 C9 1.518(7) . ?
C8A H8AA 0.9900 . ?
C8A H8AB 0.9900 . ?
C8A C9 1.600(8) . ?
C9 H9AA 0.9900 . ?
C9 H9AB 0.9900 . ?
C9 H9BC 0.9900 . ?
C9 H9BD 0.9900 . ?
C9 C10 1.495(5) . ?
C10 H10C 0.9900 . ?
C10 H10D 0.9900 . ?
C10 C11 1.510(5) . ?
C11 H11C 0.9900 . ?
C11 H11D 0.9900 . ?
C11 N12 1.478(4) . ?
N12 H12E 0.9100 . ?
N12 H12F 0.9100 . ?
N12 C13 1.497(4) . ?
C13 H13A 0.9900 . ?
C13 H13B 0.9900 . ?
C13 C14 1.530(5) . ?
C14 C15 1.533(5) . ?
C14 C16 1.537(5) . ?
C14 C17 1.539(5) . ?
C15 H15A 0.9900 . ?
C15 H15B 0.9900 . ?
C15 C18 1.531(5) . ?
C16 H16A 0.9900 . ?
C16 H16B 0.9900 . ?
C16 C20 1.553(7) . ?
C17 H17A 0.9900 . ?
C17 H17B 0.9900 . ?
C17 C22 1.521(5) . ?
C18 H18 1.0000 . ?
C18 C19 1.538(7) . ?
C18 C23 1.496(7) . ?
C19 H19A 0.9900 . ?
C19 H19B 0.9900 . ?
C19 C20 1.481(7) . ?
C20 H20 1.0000 . ?
C20 C21 1.524(8) . ?
C21 H21A 0.9900 . ?
C21 H21B 0.9900 . ?
C21 C22 1.517(7) . ?
C22 H22 1.0000 . ?
C22 C23 1.548(7) . ?
C23 H23A 0.9900 . ?
C23 H23B 0.9900 . ?
N51 C52 1.376(3) . ?
N51 C58 1.442(4) . ?
N51 C121 1.447(3) . ?
C52 N53 1.361(4) . ?
C52 O59 1.215(3) . ?
N53 C54 1.451(3) . ?
N53 C61 1.444(3) . ?
C54 H54 1.0000 . ?
C54 N55 1.451(4) . ?
C54 C58 1.564(3) . ?
N55 C56 1.372(3) . ?
N55 C62 1.450(3) . ?
C56 N57 1.372(4) . ?
C56 O60 1.217(3) . ?
N57 C58 1.449(3) . ?
N57 C122 1.447(3) . ?
C58 H58 1.0000 . ?
C61 H61A 0.9900 . ?
C61 H61B 0.9900 . ?
C61 N63 1.452(3) . ?
C62 H62A 0.9900 . ?
C62 H62B 0.9900 . ?
C62 N69 1.442(3) . ?
N63 C64 1.365(3) . ?
N63 C70 1.452(4) . ?
C64 N65 1.370(4) . ?
C64 O71 1.226(3) . ?
N65 C66 1.440(3) . ?
N65 C73 1.443(3) . ?
C66 H66 1.0000 . ?
C66 N67 1.449(3) . ?
C66 C70 1.559(3) . ?
N67 C68 1.373(3) . ?
N67 C74 1.452(3) . ?
C68 N69 1.376(3) . ?
C68 O72 1.215(3) . ?
N69 C70 1.445(3) . ?
C70 H70 1.0000 . ?
C73 H73A 0.9900 . ?
C73 H73B 0.9900 . ?
C73 N75 1.452(3) . ?
C74 H74A 0.9900 . ?
C74 H74B 0.9900 . ?
C74 N81 1.445(3) . ?
N75 C76 1.368(4) . ?
N75 C82 1.453(4) . ?
C76 N77 1.369(4) . ?
C76 O83 1.209(4) . ?
N77 C78 1.439(4) . ?
N77 C85 1.453(3) . ?
C78 H78 1.0000 . ?
C78 N79 1.456(3) . ?
C78 C82 1.557(3) . ?
N79 C80 1.361(3) . ?
N79 C86 1.443(3) . ?
C80 N81 1.377(3) . ?
C80 O84 1.223(3) . ?
N81 C82 1.451(3) . ?
C82 H82 1.0000 . ?
C85 H85A 0.9900 . ?
C85 H85B 0.9900 . ?
C85 N87 1.447(3) . ?
C86 H86A 0.9900 . ?
C86 H86B 0.9900 . ?
C86 N93 1.449(4) . ?
N87 C88 1.368(4) . ?
N87 C94 1.438(4) . ?
C88 N89 1.384(3) . ?
C88 O95 1.208(4) . ?
N89 C90 1.440(4) . ?
N89 C97 1.458(4) . ?
C90 H90 1.0000 . ?
C90 N91 1.449(4) . ?
C90 C94 1.566(4) . ?
N91 C92 1.363(4) . ?
N91 C98 1.449(3) . ?
C92 N93 1.368(3) . ?
C92 O96 1.214(3) . ?
N93 C94 1.448(4) . ?
C94 H94 1.0000 . ?
C97 H97A 0.9900 . ?
C97 H97B 0.9900 . ?
C97 N99 1.444(3) . ?
C98 H98A 0.9900 . ?
C98 H98B 0.9900 . ?
C98 N105 1.442(4) . ?
N99 C100 1.374(4) . ?
N99 C106 1.446(3) . ?
C100 N101 1.380(3) . ?
C100 O107 1.207(3) . ?
N101 C102 1.449(3) . ?
N101 C109 1.449(4) . ?
C102 H102 1.0000 . ?
C102 N103 1.450(4) . ?
C102 C106 1.553(4) . ?
N103 C104 1.375(4) . ?
N103 C110 1.444(3) . ?
C104 N105 1.378(3) . ?
C104 O108 1.219(3) . ?
N105 C106 1.449(4) . ?
C106 H106 1.0000 . ?
C109 H10A 0.9900 . ?
C109 H10B 0.9900 . ?
C109 N111 1.451(3) . ?
C110 H11A 0.9900 . ?
C110 H11B 0.9900 . ?
C110 N117 1.448(3) . ?
N111 C112 1.372(3) . ?
N111 C118 1.451(3) . ?
C112 N113 1.374(3) . ?
C112 O119 1.220(3) . ?
N113 C114 1.446(3) . ?
N113 C121 1.444(3) . ?
C114 H114 1.0000 . ?
C114 N115 1.437(4) . ?
C114 C118 1.563(3) . ?
N115 C116 1.380(3) . ?
N115 C122 1.444(3) . ?
C116 N117 1.376(4) . ?
C116 O120 1.209(3) . ?
N117 C118 1.440(4) . ?
C118 H118 1.0000 . ?
C121 H12A 0.9900 . ?
C121 H12B 0.9900 . ?
C122 H12C 0.9900 . ?
C122 H12D 0.9900 . ?
P201 F202 1.562(3) . ?
P201 F203 1.575(3) . ?
P201 F204 1.592(3) . ?
P201 F205 1.592(3) . ?
P201 F206 1.594(2) . ?
P201 F207 1.576(2) . ?
P211 F212 1.586(4) . ?
P211 F213 1.608(3) . ?
P211 F214 1.571(4) . ?
P211 F215 1.555(3) . ?
P211 F216 1.580(3) . ?
P211 F217 1.585(3) . ?
P221 F222 1.6284 . ?
P221 F223 1.6268 . ?
P221 F224 1.6255 . ?
P221 F225 1.6282 . ?
P221 F226 1.6275 . ?
P221 F227 1.6271 . ?
N301 C302 1.137(5) . ?
C302 C303 1.457(5) . ?
C303 H30A 0.9800 . ?
C303 H30B 0.9800 . ?
C303 H30C 0.9800 . ?
N311 C312 1.180(8) . ?
C312 C313 1.454(9) . ?
C313 H31A 0.9800 . ?
C313 H31B 0.9800 . ?
C313 H31C 0.9800 . ?
C321 C322 1.396(6) . ?
C321 C326 1.385(6) . ?
C321 C327 1.498(6) . ?
C322 H322 0.9500 . ?
C322 C323 1.354(8) . ?
C323 H323 0.9500 . ?
C323 C324 1.375(8) . ?
C324 H324 0.9500 . ?
C324 C325 1.385(7) . ?
C325 H325 0.9500 . ?
C325 C326 1.358(6) . ?
C326 H326 0.9500 . ?
C327 H32A 0.9800 . ?
C327 H32B 0.9800 . ?
C327 H32C 0.9800 . ?

loop_
_exptl_oxdiff_crystal_face_indexfrac_h
_exptl_oxdiff_crystal_face_indexfrac_k
_exptl_oxdiff_crystal_face_indexfrac_l
_exptl_oxdiff_crystal_face_x
_exptl_oxdiff_crystal_face_y
_exptl_oxdiff_crystal_face_z
0.6443 -14.9569 -7.8207 -0.0251 -0.9996 -0.0091
-0.6443 14.9569 7.8207 0.0251 0.9996 0.0091
0.4546 -0.2158 17.7133 -0.3610 0.4253 0.8299
-0.2316 -0.0560 -17.7381 0.3754 -0.4421 -0.8146
-9.4401 -2.3605 7.5355 -0.9896 0.1294 -0.0623
7.2221 4.3829 -12.2637 0.9456 -0.1225 -0.3014
5.7279 5.1865 -14.0397 0.8751 -0.1128 -0.4707
9.9802 1.0747 6.0370 0.7100 0.1352 0.7310
6.9709 9.1402 -9.9156 0.9528 0.1923 -0.3071
-0.0169 9.0930 -14.9368 0.4854 0.1157 -0.8697
3.9768 9.1250 -12.9242 0.7717 0.1385 -0.5871
-1.0462 16.0204 -3.9037 0.2712 0.7681 -0.5645
0.9517 11.9459 12.0699 0.0116 0.9325 0.3419
-3.0476 15.9690 1.0867 -0.0067 0.9039 -0.4332
1.9448 16.0120 3.1027 0.3625 0.9201 -0.1027
-8.0162 5.8621 9.0041 -0.7655 0.5957 -0.1002
-3.9917 -5.1408 15.9469 -0.7730 0.1500 0.6397
-0.0365 14.0659 -9.9091 0.4557 0.5070 -0.7473
7.0166 -4.8548 -11.9998 0.7665 -0.6089 -0.1049
0.9452 15.9951 4.0987 0.2573 0.9512 -0.1052
-9.0103 4.8624 6.9957 -0.8199 0.4995 -0.2181
